data_7044838
loop_
_publ_author_name
'Kosnik, Stephanie C.'
'Nascimento, Maxemilian C.'
'Binder, Justin Frank'
'Macdonald, Charles L. B.'

_publ_section_title
;
 Accessing Multimetallic Complexes with a Phosphorus(I) Zwitterion
;
_journal_name_full 'Dalton Transactions'
_journal_paper_doi 10.1039/C7DT03844E
_journal_year 2017
_chemical_formula_moiety 'C37 H31 Fe O4 P3'
_chemical_formula_sum 'C37 H31 Fe O4 P3'
_chemical_formula_weight 688.38
_space_group_crystal_system monoclinic
_space_group_IT_number 14
_space_group_name_Hall '-P 2ybc'
_space_group_name_H-M_alt 'P 1 21/c 1'
_symmetry_space_group_name_Hall '-P 2ybc'
_symmetry_space_group_name_H-M 'P 1 21/c 1'
_atom_sites_solution_hydrogens geom
_audit_creation_method SHELXL-2017/1
_audit_update_record
;
2017-10-06 deposited with the CCDC.
2017-11-22 downloaded from the CCDC.
;
_cell_angle_alpha 90
_cell_angle_beta 99.7590(10)
_cell_angle_gamma 90
_cell_formula_units_Z 4
_cell_length_a 16.0868(6)
_cell_length_b 12.0933(4)
_cell_length_c 18.1738(7)
_cell_measurement_reflns_used 9840
_cell_measurement_temperature 170(2)
_cell_measurement_theta_max 28.85
_cell_measurement_theta_min 2.94
_cell_volume 3484.4(2)
_computing_cell_refinement 'Bruker SAINT'
_computing_data_collection 'Bruker APEX2'
_computing_data_reduction 'Bruker SAINT'
_computing_molecular_graphics 'Bruker SHELXTL'
_computing_publication_material 'Bruker SHELXTL'
_computing_structure_refinement 'SHELXL-2017/1 (Sheldrick, 2017)'
_computing_structure_solution 'SHELXS-97 (Sheldrick 2008)'
_diffrn_ambient_temperature 170(2)
_diffrn_detector_area_resol_mean 10.24
_diffrn_measured_fraction_theta_full 0.999
_diffrn_measured_fraction_theta_max 0.986
_diffrn_measurement_device_type 'Bruker APEX-II CCD'
_diffrn_measurement_method '\f and \w scans'
_diffrn_radiation_type MoK\a
_diffrn_radiation_wavelength 0.71073
_diffrn_reflns_av_R_equivalents 0.0859
_diffrn_reflns_av_unetI/netI 0.0554
_diffrn_reflns_Laue_measured_fraction_full 0.999
_diffrn_reflns_Laue_measured_fraction_max 0.986
_diffrn_reflns_limit_h_max 22
_diffrn_reflns_limit_h_min -22
_diffrn_reflns_limit_k_max 17
_diffrn_reflns_limit_k_min -17
_diffrn_reflns_limit_l_max 25
_diffrn_reflns_limit_l_min -25
_diffrn_reflns_number 118875
_diffrn_reflns_point_group_measured_fraction_full 0.999
_diffrn_reflns_point_group_measured_fraction_max 0.986
_diffrn_reflns_theta_full 25.242
_diffrn_reflns_theta_max 30.555
_diffrn_reflns_theta_min 2.795
_exptl_absorpt_coefficient_mu 0.608
_exptl_absorpt_correction_T_max 0.975
_exptl_absorpt_correction_T_min 0.907
_exptl_absorpt_correction_type multi-scan
_exptl_absorpt_process_details 'SADABS; Bruker, 2016'
_exptl_crystal_colour yellow
_exptl_crystal_density_diffrn 1.312
_exptl_crystal_description Plate
_exptl_crystal_F_000 1424
_exptl_crystal_size_max 0.283
_exptl_crystal_size_mid 0.149
_exptl_crystal_size_min 0.042
_refine_diff_density_max 0.568
_refine_diff_density_min -0.362
_refine_diff_density_rms 0.067
_refine_ls_extinction_method none
_refine_ls_goodness_of_fit_ref 1.038
_refine_ls_hydrogen_treatment constr
_refine_ls_matrix_type full
_refine_ls_number_parameters 409
_refine_ls_number_reflns 10530
_refine_ls_number_restraints 0
_refine_ls_restrained_S_all 1.038
_refine_ls_R_factor_all 0.0877
_refine_ls_R_factor_gt 0.0440
_refine_ls_shift/su_max 0.001
_refine_ls_shift/su_mean 0.000
_refine_ls_structure_factor_coef Fsqd
_refine_ls_weighting_details 'w=1/[\s^2^(Fo^2^)+(0.0352P)^2^+2.1151P] where P=(Fo^2^+2Fc^2^)/3'
_refine_ls_weighting_scheme calc
_refine_ls_wR_factor_gt 0.0822
_refine_ls_wR_factor_ref 0.0939
_reflns_Friedel_coverage 0.000
_reflns_number_gt 7357
_reflns_number_total 10530
_reflns_threshold_expression 'I > 2\s(I)'
_cod_data_source_file c7dt03844e2.cif
_cod_data_source_block shelx_CCDC2
_cod_database_code 7044838
_shelx_shelxl_version_number 2017/1
_shelx_space_group_comment
;
The symmetry employed for this shelxl refinement is uniquely defined
by the following loop, which should always be used as a source of
symmetry information in preference to the above space-group names.
They are only intended as comments.
;
_shelx_estimated_absorpt_t_min 0.847
_shelx_estimated_absorpt_t_max 0.975

loop_
_space_group_symop_operation_xyz
'x, y, z'
'-x, y+1/2, -z+1/2'
'-x, -y, -z'
'x, -y-1/2, z-1/2'

loop_
_atom_site_label
_atom_site_type_symbol
_atom_site_fract_x
_atom_site_fract_y
_atom_site_fract_z
_atom_site_U_iso_or_equiv
_atom_site_adp_type
_atom_site_occupancy
_atom_site_site_symmetry_order
_atom_site_calc_flag
_atom_site_refinement_flags_posn
_atom_site_refinement_flags_adp
P1 P 0.35743(3) 0.70127(4) 0.57478(2) 0.01624(9) Uani 1 1 d . .
P2 P 0.17476(3) 0.65679(4) 0.49324(2) 0.01663(9) Uani 1 1 d . .
P3 P 0.28015(3) 0.75768(4) 0.47003(2) 0.01781(9) Uani 1 1 d . .
C1 C 0.30576(10) 0.58180(14) 0.59678(9) 0.0177(3) Uani 1 1 d . .
C2 C 0.32580(11) 0.49540(15) 0.64825(9) 0.0212(3) Uani 1 1 d . .
H2 H 0.375807 0.489961 0.684326 0.025 Uiso 1 1 calc R U
C3 C 0.25956(11) 0.41827(14) 0.63751(9) 0.0204(3) Uani 1 1 d . .
C4 C 0.19768(11) 0.45602(14) 0.57882(10) 0.0202(3) Uani 1 1 d . .
H4 H 0.146213 0.419619 0.559705 0.024 Uiso 1 1 calc R U
C5 C 0.22532(10) 0.55692(14) 0.55347(9) 0.0175(3) Uani 1 1 d . .
C11 C 0.37505(10) 0.79559(15) 0.65248(9) 0.0206(3) Uani 1 1 d . .
C12 C 0.34426(13) 0.76912(18) 0.71734(10) 0.0305(4) Uani 1 1 d . .
H12 H 0.311934 0.703863 0.719695 0.037 Uiso 1 1 calc R U
C13 C 0.36130(16) 0.8391(2) 0.77856(12) 0.0444(6) Uani 1 1 d . .
H13 H 0.341384 0.820977 0.823381 0.053 Uiso 1 1 calc R U
C14 C 0.40675(16) 0.9344(2) 0.77473(13) 0.0466(6) Uani 1 1 d . .
H14 H 0.417998 0.981753 0.816939 0.056 Uiso 1 1 calc R U
C15 C 0.43631(14) 0.96195(18) 0.70999(12) 0.0374(5) Uani 1 1 d . .
H15 H 0.467175 1.028449 0.707576 0.045 Uiso 1 1 calc R U
C16 C 0.42082(12) 0.89239(16) 0.64867(11) 0.0271(4) Uani 1 1 d . .
H16 H 0.441357 0.910710 0.604183 0.032 Uiso 1 1 calc R U
C21 C 0.46136(10) 0.67681(14) 0.55242(9) 0.0198(3) Uani 1 1 d . .
C22 C 0.46957(12) 0.64667(19) 0.48024(11) 0.0351(5) Uani 1 1 d . .
H22 H 0.420743 0.640864 0.442855 0.042 Uiso 1 1 calc R U
C23 C 0.54815(13) 0.6250(2) 0.46229(13) 0.0417(5) Uani 1 1 d . .
H23 H 0.552992 0.605589 0.412548 0.050 Uiso 1 1 calc R U
C24 C 0.61936(12) 0.63147(17) 0.51603(12) 0.0329(4) Uani 1 1 d . .
H24 H 0.673284 0.616475 0.503624 0.039 Uiso 1 1 calc R U
C25 C 0.61178(12) 0.65979(18) 0.58782(12) 0.0330(4) Uani 1 1 d . .
H25 H 0.660759 0.663668 0.625168 0.040 Uiso 1 1 calc R U
C26 C 0.53321(11) 0.68283(16) 0.60640(10) 0.0261(4) Uani 1 1 d . .
H26 H 0.528800 0.702720 0.656162 0.031 Uiso 1 1 calc R U
C31 C 0.09611(10) 0.72917(14) 0.53439(10) 0.0213(3) Uani 1 1 d . .
C32 C 0.09760(13) 0.71741(17) 0.61084(11) 0.0307(4) Uani 1 1 d . .
H32 H 0.137005 0.668647 0.639061 0.037 Uiso 1 1 calc R U
C33 C 0.04157(15) 0.7769(2) 0.64591(14) 0.0434(5) Uani 1 1 d . .
H33 H 0.042754 0.768978 0.698090 0.052 Uiso 1 1 calc R U
C34 C -0.01562(14) 0.84715(19) 0.60490(15) 0.0454(6) Uani 1 1 d . .
H34 H -0.054047 0.887461 0.628960 0.055 Uiso 1 1 calc R U
C35 C -0.01769(13) 0.85965(17) 0.52913(15) 0.0405(5) Uani 1 1 d . .
H35 H -0.057620 0.908168 0.501308 0.049 Uiso 1 1 calc R U
C36 C 0.03852(11) 0.80142(16) 0.49340(12) 0.0292(4) Uani 1 1 d . .
H36 H 0.037659 0.810829 0.441377 0.035 Uiso 1 1 calc R U
C41 C 0.12446(11) 0.59585(15) 0.40624(10) 0.0214(3) Uani 1 1 d . .
C42 C 0.17484(14) 0.5617(2) 0.35603(13) 0.0464(6) Uani 1 1 d . .
H42 H 0.233848 0.575170 0.366395 0.056 Uiso 1 1 calc R U
C43 C 0.13995(18) 0.5079(3) 0.29059(14) 0.0599(8) Uani 1 1 d . .
H43 H 0.174831 0.485478 0.256013 0.072 Uiso 1 1 calc R U
C44 C 0.05471(16) 0.4871(2) 0.27602(13) 0.0479(6) Uani 1 1 d . .
H44 H 0.030489 0.450644 0.231186 0.057 Uiso 1 1 calc R U
C45 C 0.00487(14) 0.5190(2) 0.32609(13) 0.0436(6) Uani 1 1 d . .
H45 H -0.053888 0.503690 0.316044 0.052 Uiso 1 1 calc R U
C46 C 0.03898(12) 0.57343(17) 0.39135(12) 0.0333(5) Uani 1 1 d . .
H46 H 0.003733 0.595278 0.425753 0.040 Uiso 1 1 calc R U
C51 C 0.25497(13) 0.31289(15) 0.68223(10) 0.0278(4) Uani 1 1 d . .
C52 C 0.33435(18) 0.2444(2) 0.68505(17) 0.0619(8) Uani 1 1 d . .
H52A H 0.341846 0.225547 0.634144 0.093 Uiso 1 1 calc R U
H52B H 0.329416 0.176451 0.713330 0.093 Uiso 1 1 calc R U
H52C H 0.383120 0.287064 0.709489 0.093 Uiso 1 1 calc R U
C53 C 0.2423(2) 0.3433(2) 0.76083(13) 0.0557(7) Uani 1 1 d . .
H53A H 0.291369 0.384752 0.785859 0.084 Uiso 1 1 calc R U
H53B H 0.235691 0.275744 0.789056 0.084 Uiso 1 1 calc R U
H53C H 0.191537 0.389022 0.758172 0.084 Uiso 1 1 calc R U
C54 C 0.17875(18) 0.2421(2) 0.64666(15) 0.0541(7) Uani 1 1 d . .
H54A H 0.126489 0.283337 0.647657 0.081 Uiso 1 1 calc R U
H54B H 0.177818 0.173242 0.674904 0.081 Uiso 1 1 calc R U
H54C H 0.183559 0.224933 0.594859 0.081 Uiso 1 1 calc R U
Fe Fe 0.25542(2) 0.94371(2) 0.45961(2) 0.02327(7) Uani 1 1 d . .
C61 C 0.23981(13) 1.08951(17) 0.45147(11) 0.0322(4) Uani 1 1 d . .
O61 O 0.22898(11) 1.18250(12) 0.44686(10) 0.0474(4) Uani 1 1 d . .
C62 C 0.22511(12) 0.94940(15) 0.55069(11) 0.0283(4) Uani 1 1 d . .
O62 O 0.20471(10) 0.95614(12) 0.60771(9) 0.0405(4) Uani 1 1 d . .
C63 C 0.18057(13) 0.91346(17) 0.37787(12) 0.0342(5) Uani 1 1 d . .
O63 O 0.13305(12) 0.89535(15) 0.32476(10) 0.0578(5) Uani 1 1 d . .
C64 C 0.36138(14) 0.95618(19) 0.44144(13) 0.0405(5) Uani 1 1 d . .
O64 O 0.42747(11) 0.96594(18) 0.42761(14) 0.0743(6) Uani 1 1 d . .

loop_
_atom_site_aniso_label
_atom_site_aniso_U_11
_atom_site_aniso_U_22
_atom_site_aniso_U_33
_atom_site_aniso_U_23
_atom_site_aniso_U_13
_atom_site_aniso_U_12
P1 0.01317(18) 0.0218(2) 0.01395(19) -0.00104(16) 0.00298(15) -0.00023(16)
P2 0.01268(18) 0.0191(2) 0.0178(2) 0.00287(16) 0.00179(15) 0.00119(16)
P3 0.01600(19) 0.0220(2) 0.01561(19) 0.00202(17) 0.00327(15) -0.00111(17)
C1 0.0149(7) 0.0210(8) 0.0174(8) -0.0001(6) 0.0032(6) 0.0017(6)
C2 0.0207(8) 0.0254(9) 0.0170(8) 0.0025(7) 0.0020(6) 0.0060(7)
C3 0.0236(8) 0.0207(8) 0.0185(8) 0.0034(7) 0.0084(7) 0.0068(7)
C4 0.0182(8) 0.0192(8) 0.0239(8) 0.0023(7) 0.0056(6) 0.0006(7)
C5 0.0135(7) 0.0200(8) 0.0190(8) 0.0034(7) 0.0027(6) 0.0030(6)
C11 0.0183(8) 0.0256(9) 0.0171(8) -0.0046(7) 0.0007(6) 0.0018(7)
C12 0.0330(10) 0.0393(11) 0.0204(9) -0.0062(8) 0.0082(8) -0.0018(9)
C13 0.0551(14) 0.0578(15) 0.0216(10) -0.0108(10) 0.0108(10) -0.0001(12)
C14 0.0586(15) 0.0474(14) 0.0304(11) -0.0199(10) -0.0020(10) 0.0058(12)
C15 0.0408(12) 0.0289(11) 0.0389(12) -0.0100(9) -0.0042(9) 0.0001(9)
C16 0.0264(9) 0.0280(10) 0.0260(9) -0.0032(8) 0.0021(7) 0.0006(8)
C21 0.0142(7) 0.0229(8) 0.0227(8) -0.0009(7) 0.0046(6) 0.0002(6)
C22 0.0213(9) 0.0598(14) 0.0249(10) -0.0109(9) 0.0057(7) 0.0052(9)
C23 0.0299(11) 0.0647(16) 0.0340(11) -0.0097(11) 0.0151(9) 0.0075(10)
C24 0.0199(9) 0.0364(11) 0.0457(12) -0.0022(9) 0.0146(8) 0.0011(8)
C25 0.0149(8) 0.0409(12) 0.0413(11) -0.0039(9) -0.0004(8) 0.0002(8)
C26 0.0186(8) 0.0351(10) 0.0242(9) -0.0041(8) 0.0023(7) 0.0005(8)
C31 0.0155(8) 0.0188(8) 0.0306(9) 0.0016(7) 0.0068(7) 0.0008(6)
C32 0.0316(10) 0.0308(10) 0.0320(10) 0.0018(8) 0.0124(8) 0.0049(8)
C33 0.0460(13) 0.0471(13) 0.0425(13) -0.0066(11) 0.0228(11) 0.0063(11)
C34 0.0353(12) 0.0413(13) 0.0648(16) -0.0129(12) 0.0229(11) 0.0071(10)
C35 0.0242(10) 0.0287(11) 0.0680(16) 0.0010(11) 0.0063(10) 0.0089(8)
C36 0.0202(9) 0.0266(9) 0.0404(11) 0.0033(8) 0.0042(8) 0.0033(8)
C41 0.0191(8) 0.0213(8) 0.0223(8) 0.0022(7) -0.0008(7) -0.0021(7)
C42 0.0314(11) 0.0676(17) 0.0414(13) -0.0267(12) 0.0096(9) -0.0170(11)
C43 0.0601(16) 0.078(2) 0.0442(14) -0.0329(14) 0.0177(12) -0.0243(15)
C44 0.0577(15) 0.0458(13) 0.0337(12) -0.0089(10) -0.0105(11) -0.0154(12)
C45 0.0313(11) 0.0419(13) 0.0508(14) -0.0051(11) -0.0127(10) -0.0087(10)
C46 0.0211(9) 0.0361(11) 0.0411(12) -0.0050(9) 0.0001(8) -0.0040(8)
C51 0.0376(10) 0.0227(9) 0.0245(9) 0.0071(7) 0.0087(8) 0.0068(8)
C52 0.0665(18) 0.0469(15) 0.0781(19) 0.0338(14) 0.0291(15) 0.0303(14)
C53 0.095(2) 0.0443(14) 0.0324(12) 0.0145(11) 0.0257(13) 0.0112(14)
C54 0.0727(18) 0.0311(12) 0.0556(15) 0.0163(11) 0.0027(13) -0.0096(12)
Fe 0.02231(13) 0.02162(13) 0.02545(14) 0.00694(11) 0.00283(10) -0.00303(10)
C61 0.0347(11) 0.0285(10) 0.0334(11) 0.0064(8) 0.0065(9) -0.0066(8)
O61 0.0616(11) 0.0238(8) 0.0589(11) 0.0062(7) 0.0157(9) -0.0053(7)
C62 0.0301(10) 0.0190(8) 0.0361(11) 0.0051(8) 0.0062(8) 0.0004(8)
O62 0.0521(9) 0.0352(8) 0.0389(8) 0.0018(7) 0.0216(7) 0.0045(7)
C63 0.0349(11) 0.0253(10) 0.0392(11) 0.0097(9) -0.0029(9) -0.0006(8)
O63 0.0606(11) 0.0487(10) 0.0516(10) 0.0083(8) -0.0267(9) -0.0039(9)
C64 0.0332(11) 0.0398(12) 0.0493(13) 0.0133(10) 0.0090(10) -0.0060(10)
O64 0.0376(10) 0.0816(15) 0.1107(18) 0.0251(13) 0.0328(11) -0.0108(10)

loop_
_atom_type_symbol
_atom_type_description
_atom_type_scat_dispersion_real
_atom_type_scat_dispersion_imag
_atom_type_scat_source
C C 0.0033 0.0016 'International Tables Vol C Tables 4.2.6.8 and 6.1.1.4'
H H 0.0000 0.0000 'International Tables Vol C Tables 4.2.6.8 and 6.1.1.4'
O O 0.0106 0.0060 'International Tables Vol C Tables 4.2.6.8 and 6.1.1.4'
P P 0.1023 0.0942 'International Tables Vol C Tables 4.2.6.8 and 6.1.1.4'
Fe Fe 0.3463 0.8444 'International Tables Vol C Tables 4.2.6.8 and 6.1.1.4'

loop_
_geom_angle_atom_site_label_1
_geom_angle_atom_site_label_2
_geom_angle_atom_site_label_3
_geom_angle
C1 P1 C11 111.24(8)
C1 P1 C21 114.18(8)
C11 P1 C21 104.54(8)
C1 P1 P3 103.52(6)
C11 P1 P3 118.26(6)
C21 P1 P3 105.34(6)
C5 P2 C31 111.29(8)
C5 P2 C41 111.12(8)
C31 P2 C41 108.63(8)
C5 P2 P3 102.35(6)
C31 P2 P3 115.53(6)
C41 P2 P3 107.79(6)
P2 P3 P1 90.17(2)
P2 P3 Fe 115.79(2)
P1 P3 Fe 116.22(2)
C2 C1 C5 107.16(15)
C2 C1 P1 134.76(13)
C5 C1 P1 118.03(12)
C1 C2 C3 108.58(15)
C1 C2 H2 125.7
C3 C2 H2 125.7
C2 C3 C4 108.22(15)
C2 C3 C51 125.94(16)
C4 C3 C51 125.84(16)
C5 C4 C3 107.97(15)
C5 C4 H4 126.0
C3 C4 H4 126.0
C4 C5 C1 108.07(14)
C4 C5 P2 132.15(13)
C1 C5 P2 118.99(13)
C16 C11 C12 120.23(17)
C16 C11 P1 120.57(14)
C12 C11 P1 119.19(14)
C13 C12 C11 119.3(2)
C13 C12 H12 120.4
C11 C12 H12 120.4
C14 C13 C12 120.4(2)
C14 C13 H13 119.8
C12 C13 H13 119.8
C13 C14 C15 120.6(2)
C13 C14 H14 119.7
C15 C14 H14 119.7
C14 C15 C16 119.8(2)
C14 C15 H15 120.1
C16 C15 H15 120.1
C15 C16 C11 119.72(19)
C15 C16 H16 120.1
C11 C16 H16 120.1
C26 C21 C22 118.76(16)
C26 C21 P1 121.58(13)
C22 C21 P1 119.60(13)
C23 C22 C21 120.62(18)
C23 C22 H22 119.7
C21 C22 H22 119.7
C24 C23 C22 120.41(19)
C24 C23 H23 119.8
C22 C23 H23 119.8
C25 C24 C23 119.40(18)
C25 C24 H24 120.3
C23 C24 H24 120.3
C24 C25 C26 120.74(18)
C24 C25 H25 119.6
C26 C25 H25 119.6
C21 C26 C25 120.06(17)
C21 C26 H26 120.0
C25 C26 H26 120.0
C32 C31 C36 119.65(17)
C32 C31 P2 118.02(14)
C36 C31 P2 122.18(15)
C33 C32 C31 120.1(2)
C33 C32 H32 119.9
C31 C32 H32 119.9
C34 C33 C32 119.8(2)
C34 C33 H33 120.1
C32 C33 H33 120.1
C33 C34 C35 120.6(2)
C33 C34 H34 119.7
C35 C34 H34 119.7
C34 C35 C36 120.2(2)
C34 C35 H35 119.9
C36 C35 H35 119.9
C35 C36 C31 119.6(2)
C35 C36 H36 120.2
C31 C36 H36 120.2
C42 C41 C46 119.15(18)
C42 C41 P2 118.29(14)
C46 C41 P2 122.30(15)
C41 C42 C43 120.6(2)
C41 C42 H42 119.7
C43 C42 H42 119.7
C44 C43 C42 119.7(2)
C44 C43 H43 120.1
C42 C43 H43 120.1
C45 C44 C43 119.9(2)
C45 C44 H44 120.0
C43 C44 H44 120.0
C44 C45 C46 120.8(2)
C44 C45 H45 119.6
C46 C45 H45 119.6
C41 C46 C45 119.8(2)
C41 C46 H46 120.1
C45 C46 H46 120.1
C52 C51 C3 111.04(17)
C52 C51 C53 110.3(2)
C3 C51 C53 109.00(16)
C52 C51 C54 108.4(2)
C3 C51 C54 110.35(16)
C53 C51 C54 107.7(2)
C51 C52 H52A 109.5
C51 C52 H52B 109.5
H52A C52 H52B 109.5
C51 C52 H52C 109.5
H52A C52 H52C 109.5
H52B C52 H52C 109.5
C51 C53 H53A 109.5
C51 C53 H53B 109.5
H53A C53 H53B 109.5
C51 C53 H53C 109.5
H53A C53 H53C 109.5
H53B C53 H53C 109.5
C51 C54 H54A 109.5
C51 C54 H54B 109.5
H54A C54 H54B 109.5
C51 C54 H54C 109.5
H54A C54 H54C 109.5
H54B C54 H54C 109.5
C61 Fe C63 93.89(9)
C61 Fe C64 91.51(10)
C63 Fe C64 113.05(11)
C61 Fe C62 88.98(9)
C63 Fe C62 121.49(10)
C64 Fe C62 125.29(10)
C61 Fe P3 178.08(7)
C63 Fe P3 87.17(7)
C64 Fe P3 86.60(7)
C62 Fe P3 91.83(6)
O61 C61 Fe 179.0(2)
O62 C62 Fe 177.83(18)
O63 C63 Fe 178.9(2)
O64 C64 Fe 177.6(2)

loop_
_geom_bond_atom_site_label_1
_geom_bond_atom_site_label_2
_geom_bond_distance
P1 C1 1.7467(17)
P1 C11 1.7999(17)
P1 C21 1.8107(17)
P1 P3 2.1982(6)
P2 C5 1.7368(16)
P2 C31 1.8019(17)
P2 C41 1.8067(18)
P2 P3 2.1871(6)
P3 Fe 2.2869(5)
C1 C2 1.403(2)
C1 C5 1.428(2)
C2 C3 1.405(3)
C2 H2 0.9500
C3 C4 1.406(2)
C3 C51 1.520(2)
C4 C5 1.403(2)
C4 H4 0.9500
C11 C16 1.391(3)
C11 C12 1.391(2)
C12 C13 1.388(3)
C12 H12 0.9500
C13 C14 1.372(4)
C13 H13 0.9500
C14 C15 1.383(3)
C14 H14 0.9500
C15 C16 1.385(3)
C15 H15 0.9500
C16 H16 0.9500
C21 C26 1.385(2)
C21 C22 1.389(2)
C22 C23 1.383(3)
C22 H22 0.9500
C23 C24 1.376(3)
C23 H23 0.9500
C24 C25 1.374(3)
C24 H24 0.9500
C25 C26 1.391(3)
C25 H25 0.9500
C26 H26 0.9500
C31 C32 1.393(3)
C31 C36 1.394(2)
C32 C33 1.389(3)
C32 H32 0.9500
C33 C34 1.375(3)
C33 H33 0.9500
C34 C35 1.380(3)
C34 H34 0.9500
C35 C36 1.391(3)
C35 H35 0.9500
C36 H36 0.9500
C41 C42 1.382(3)
C41 C46 1.383(2)
C42 C43 1.388(3)
C42 H42 0.9500
C43 C44 1.375(4)
C43 H43 0.9500
C44 C45 1.366(4)
C44 H44 0.9500
C45 C46 1.386(3)
C45 H45 0.9500
C46 H46 0.9500
C51 C52 1.515(3)
C51 C53 1.522(3)
C51 C54 1.544(3)
C52 H52A 0.9800
C52 H52B 0.9800
C52 H52C 0.9800
C53 H53A 0.9800
C53 H53B 0.9800
C53 H53C 0.9800
C54 H54A 0.9800
C54 H54B 0.9800
C54 H54C 0.9800
Fe C61 1.784(2)
Fe C63 1.784(2)
Fe C64 1.797(2)
Fe C62 1.804(2)
C61 O61 1.139(3)
C62 O62 1.142(2)
C63 O63 1.146(2)
C64 O64 1.139(3)

loop_
_geom_torsion_atom_site_label_1
_geom_torsion_atom_site_label_2
_geom_torsion_atom_site_label_3
_geom_torsion_atom_site_label_4
_geom_torsion
C11 P1 C1 C2 -63.61(19)
C21 P1 C1 C2 54.4(2)
P3 P1 C1 C2 168.36(17)
C11 P1 C1 C5 119.34(13)
C21 P1 C1 C5 -122.64(13)
P3 P1 C1 C5 -8.68(14)
C5 C1 C2 C3 -0.03(19)
P1 C1 C2 C3 -177.30(14)
C1 C2 C3 C4 0.24(19)
C1 C2 C3 C51 -179.05(16)
C2 C3 C4 C5 -0.36(19)
C51 C3 C4 C5 178.93(16)
C3 C4 C5 C1 0.34(19)
C3 C4 C5 P2 -169.12(14)
C2 C1 C5 C4 -0.19(19)
P1 C1 C5 C4 177.61(12)
C2 C1 C5 P2 170.89(12)
P1 C1 C5 P2 -11.31(19)
C31 P2 C5 C4 69.54(19)
C41 P2 C5 C4 -51.66(19)
P3 P2 C5 C4 -166.49(16)
C31 P2 C5 C1 -98.99(14)
C41 P2 C5 C1 139.81(13)
P3 P2 C5 C1 24.98(14)
C1 P1 C11 C16 175.26(14)
C21 P1 C11 C16 51.57(16)
P3 P1 C11 C16 -65.15(16)
C1 P1 C11 C12 -3.01(17)
C21 P1 C11 C12 -126.71(15)
P3 P1 C11 C12 116.57(14)
C16 C11 C12 C13 -1.4(3)
P1 C11 C12 C13 176.90(17)
C11 C12 C13 C14 1.1(3)
C12 C13 C14 C15 -0.1(4)
C13 C14 C15 C16 -0.7(4)
C14 C15 C16 C11 0.5(3)
C12 C11 C16 C15 0.6(3)
P1 C11 C16 C15 -177.67(15)
C1 P1 C21 C26 -92.88(16)
C11 P1 C21 C26 28.90(17)
P3 P1 C21 C26 154.24(14)
C1 P1 C21 C22 84.34(18)
C11 P1 C21 C22 -153.87(16)
P3 P1 C21 C22 -28.54(17)
C26 C21 C22 C23 -1.2(3)
P1 C21 C22 C23 -178.47(19)
C21 C22 C23 C24 1.0(4)
C22 C23 C24 C25 -0.1(4)
C23 C24 C25 C26 -0.6(3)
C22 C21 C26 C25 0.5(3)
P1 C21 C26 C25 177.76(16)
C24 C25 C26 C21 0.3(3)
C5 P2 C31 C32 14.25(17)
C41 P2 C31 C32 136.89(15)
P3 P2 C31 C32 -101.89(14)
C5 P2 C31 C36 -170.25(15)
C41 P2 C31 C36 -47.61(17)
P3 P2 C31 C36 73.61(16)
C36 C31 C32 C33 0.4(3)
P2 C31 C32 C33 176.05(17)
C31 C32 C33 C34 0.2(3)
C32 C33 C34 C35 -0.3(4)
C33 C34 C35 C36 -0.3(4)
C34 C35 C36 C31 0.9(3)
C32 C31 C36 C35 -1.0(3)
P2 C31 C36 C35 -176.42(15)
C5 P2 C41 C42 -73.97(19)
C31 P2 C41 C42 163.28(17)
P3 P2 C41 C42 37.43(19)
C5 P2 C41 C46 100.12(17)
C31 P2 C41 C46 -22.63(18)
P3 P2 C41 C46 -148.49(15)
C46 C41 C42 C43 1.5(4)
P2 C41 C42 C43 175.8(2)
C41 C42 C43 C44 -0.8(4)
C42 C43 C44 C45 -0.3(4)
C43 C44 C45 C46 0.8(4)
C42 C41 C46 C45 -1.1(3)
P2 C41 C46 C45 -175.11(17)
C44 C45 C46 C41 0.0(3)
C2 C3 C51 C52 -51.8(3)
C4 C3 C51 C52 129.1(2)
C2 C3 C51 C53 69.9(2)
C4 C3 C51 C53 -109.2(2)
C2 C3 C51 C54 -172.03(19)
C4 C3 C51 C54 8.8(3)
